data_4504910
loop_
_publ_author_name
'Bis, Joanna A.'
'Zaworotko, Michael J.'

_publ_section_title
;
 The 2-Aminopyridinium-carboxylate Supramolecular Heterosynthon:&#x2009; A
 Robust Motif for Generation of Multiple-Component Crystals
;
_journal_issue 3
_journal_name_full 'Crystal Growth &amp; Design'
_journal_page_first 1169
_journal_paper_doi 10.1021/cg049622c
_journal_volume 5
_journal_year 2005
_chemical_formula_moiety (C6H9N2)(C7H5O2)
_chemical_formula_sum 'C13 H14 N2 O2'
_chemical_formula_weight 230.26
_chemical_melting_point 413.5(5)
_chemical_name_common '2-amino-5-picolinium benzoate 1:1'
_chemical_name_systematic
; 
 2-amino-5-picolinium benzoate 1:1 
;
_space_group_IT_number 14
_symmetry_cell_setting monoclinic
_symmetry_space_group_name_Hall '-P 2ybc'
_symmetry_space_group_name_H-M 'P 1 21/c 1'
_atom_sites_solution_hydrogens geom
_atom_sites_solution_primary direct
_atom_sites_solution_secondary difmap
_audit_creation_method SHELXL-97
_cell_angle_alpha 90.00
_cell_angle_beta 111.210(6)
_cell_angle_gamma 90.00
_cell_formula_units_Z 4
_cell_length_a 9.678(3)
_cell_length_b 10.838(4)
_cell_length_c 11.836(4)
_cell_measurement_temperature 100(2)
_cell_volume 1157.4(7)
_computing_cell_refinement 'Bruker SMART'
_computing_data_collection 'Bruker SMART'
_computing_data_reduction 'Bruker SAINT'
_computing_molecular_graphics 'Bruker SHELXTL'
_computing_publication_material 'Bruker SHELXTL'
_computing_structure_refinement 'SHELXL-97 (Sheldrick, 1997)'
_computing_structure_solution 'SHELXS-97 (Sheldrick, 1990)'
_diffrn_ambient_temperature 100(2)
_diffrn_measured_fraction_theta_full 0.996
_diffrn_measured_fraction_theta_max 0.996
_diffrn_measurement_device_type 'CCD area detector'
_diffrn_measurement_method 'phi and omega scans'
_diffrn_radiation_monochromator graphite
_diffrn_radiation_source 'fine-focus sealed tube'
_diffrn_radiation_type MoK\a
_diffrn_radiation_wavelength 0.71073
_diffrn_reflns_av_R_equivalents 0.0398
_diffrn_reflns_av_sigmaI/netI 0.0507
_diffrn_reflns_limit_h_max 11
_diffrn_reflns_limit_h_min -8
_diffrn_reflns_limit_k_max 12
_diffrn_reflns_limit_k_min -12
_diffrn_reflns_limit_l_max 9
_diffrn_reflns_limit_l_min -14
_diffrn_reflns_number 5643
_diffrn_reflns_theta_full 25.15
_diffrn_reflns_theta_max 25.15
_diffrn_reflns_theta_min 2.26
_exptl_absorpt_coefficient_mu 0.091
_exptl_absorpt_correction_T_max 1.000
_exptl_absorpt_correction_T_min 0.487
_exptl_absorpt_correction_type empirical
_exptl_crystal_colour colorless
_exptl_crystal_density_diffrn 1.322
_exptl_crystal_density_meas ?
_exptl_crystal_density_method 'not measured'
_exptl_crystal_description plate
_exptl_crystal_F_000 488
_exptl_crystal_size_max 0.50
_exptl_crystal_size_mid 0.50
_exptl_crystal_size_min 0.25
_refine_diff_density_max 0.438
_refine_diff_density_min -0.256
_refine_diff_density_rms 0.079
_refine_ls_extinction_method none
_refine_ls_goodness_of_fit_ref 1.058
_refine_ls_hydrogen_treatment constr
_refine_ls_matrix_type full
_refine_ls_number_parameters 154
_refine_ls_number_reflns 2067
_refine_ls_number_restraints 0
_refine_ls_restrained_S_all 1.058
_refine_ls_R_factor_all 0.0682
_refine_ls_R_factor_gt 0.0553
_refine_ls_shift/su_max 0.000
_refine_ls_shift/su_mean 0.000
_refine_ls_structure_factor_coef Fsqd
_refine_ls_weighting_details 'calc w=1/[\s^2^(Fo^2^)+(0.0996P)^2^+0.1497P] where P=(Fo^2^+2Fc^2^)/3'
_refine_ls_weighting_scheme calc
_refine_ls_wR_factor_gt 0.1518
_refine_ls_wR_factor_ref 0.1625
_reflns_number_gt 1651
_reflns_number_total 2067
_reflns_threshold_expression >2sigma(I)
_cod_data_source_file cg049622csi20041104_043924.cif
_cod_data_source_block 4
_cod_depositor_comments
;
The following automatic conversions were performed:

'_chemical_melting_point' value '413-414 K' was changed to '413.5(5)'
- the average value was taken and precision was
estimated.

'_symmetry_cell_setting' value 'Monoclinic' changed to
'monoclinic' according to
/home/saulius/struct/CIF-dictionaries/cif_core.dic dictionary named
'cif_core.dic' version 2.4.1 from 2010-06-29.

Automatic conversion script
Id: cif_fix_values 1715 2011-07-08 13:25:40Z adriana 

The following automatic conversions were performed:

'_exptl_crystal_density_meas' value 'not measured' was changed to '?'
- the value is perceived as not measured.

Automatic conversion script
Id: cif_fix_values 3008 2015-01-20 13:52:24Z robertas 

The following automatic conversions were performed:

'_refine_ls_hydrogen_treatment' value 'constra' was replaced with the
value 'constr' as specified in the replacement file
'src/cod-tools/trunk/data/replacement-values/replacement_values.lst'.

Automatic conversion script
Id: cif_fix_values 5376 2017-05-30 11:51:03Z andrius 
;
_cod_original_cell_volume 1157.3(7)
_cod_original_sg_symbol_Hall 'P 2ybc'
_cod_original_sg_symbol_H-M P2(1)/c
_cod_database_code 4504910

loop_
_symmetry_equiv_pos_as_xyz
'x, y, z'
'-x, y+1/2, -z+1/2'
'-x, -y, -z'
'x, -y-1/2, z-1/2'

loop_
_atom_site_label
_atom_site_type_symbol
_atom_site_fract_x
_atom_site_fract_y
_atom_site_fract_z
_atom_site_U_iso_or_equiv
_atom_site_adp_type
_atom_site_occupancy
_atom_site_symmetry_multiplicity
_atom_site_calc_flag
_atom_site_refinement_flags
N11 N 0.51754(18) 0.31129(15) 0.06351(14) 0.0214(4) Uani 1 1 d .
H11 H 0.4621 0.2524 0.0182 0.026 Uiso 1 1 calc R
N12 N 0.40025(19) 0.28019(16) 0.19985(16) 0.0266(5) Uani 1 1 d .
H12A H 0.3312 0.2277 0.1437 0.032 Uiso 1 1 d R
H12B H 0.3722 0.3034 0.2655 0.032 Uiso 1 1 d R
C12 C 0.4995(2) 0.34098(19) 0.16759(18) 0.0222(5) Uani 1 1 d .
C13 C 0.5907(2) 0.43668(19) 0.23886(18) 0.0235(5) Uani 1 1 d .
H13 H 0.5811 0.4612 0.3127 0.028 Uiso 1 1 calc R
C14 C 0.6916(2) 0.49278(19) 0.20042(18) 0.0248(5) Uani 1 1 d .
H14 H 0.7531 0.5556 0.2493 0.030 Uiso 1 1 calc R
C15 C 0.7079(2) 0.46083(19) 0.09077(18) 0.0237(5) Uani 1 1 d .
C16 C 0.6176(2) 0.36827(18) 0.02532(18) 0.0214(5) Uani 1 1 d .
H16 H 0.6254 0.3433 -0.0491 0.026 Uiso 1 1 calc R
C17 C 0.8213(2) 0.5223(2) 0.0508(2) 0.0288(5) Uani 1 1 d .
H17A H 0.8064 0.6148 0.0424 0.035 Uiso 1 1 d R
H17B H 0.9195 0.5066 0.1042 0.035 Uiso 1 1 d R
H17C H 0.8236 0.4969 -0.0245 0.035 Uiso 1 1 d R
O21 O 0.36475(16) 1.13126(13) 0.91412(12) 0.0269(4) Uani 1 1 d .
O22 O 0.22879(16) 1.10877(14) 1.02965(12) 0.0274(4) Uani 1 1 d .
C21 C 0.1983(2) 0.96006(18) 0.87586(17) 0.0216(5) Uani 1 1 d .
C22 C 0.2338(2) 0.91820(19) 0.77899(18) 0.0233(5) Uani 1 1 d .
H22 H 0.3053 0.9612 0.7564 0.028 Uiso 1 1 calc R
C23 C 0.1651(2) 0.8132(2) 0.71441(19) 0.0256(5) Uani 1 1 d .
H23 H 0.1901 0.7853 0.6481 0.031 Uiso 1 1 calc R
C24 C 0.0612(2) 0.7501(2) 0.74678(19) 0.0273(5) Uani 1 1 d .
H24 H 0.0140 0.6792 0.7023 0.033 Uiso 1 1 calc R
C25 C 0.0257(2) 0.7900(2) 0.8437(2) 0.0284(5) Uani 1 1 d .
H25 H -0.0451 0.7460 0.8664 0.034 Uiso 1 1 calc R
C26 C 0.0940(2) 0.89508(19) 0.90844(19) 0.0256(5) Uani 1 1 d .
H26 H 0.0692 0.9224 0.9750 0.031 Uiso 1 1 calc R
C27 C 0.2687(2) 1.07573(19) 0.94564(17) 0.0211(5) Uani 1 1 d .

loop_
_atom_site_aniso_label
_atom_site_aniso_U_11
_atom_site_aniso_U_22
_atom_site_aniso_U_33
_atom_site_aniso_U_23
_atom_site_aniso_U_13
_atom_site_aniso_U_12
N11 0.0265(9) 0.0146(9) 0.0232(9) -0.0002(7) 0.0090(7) 0.0007(7)
N12 0.0374(10) 0.0208(10) 0.0260(9) -0.0035(7) 0.0169(8) -0.0042(8)
C12 0.0278(11) 0.0161(11) 0.0222(10) 0.0020(8) 0.0085(8) 0.0052(8)
C13 0.0299(11) 0.0175(11) 0.0226(10) -0.0026(8) 0.0089(9) 0.0045(8)
C14 0.0273(11) 0.0155(11) 0.0281(11) -0.0022(8) 0.0059(9) 0.0035(8)
C15 0.0252(11) 0.0180(12) 0.0269(11) 0.0020(8) 0.0080(9) 0.0039(8)
C16 0.0247(11) 0.0179(11) 0.0225(10) 0.0005(8) 0.0095(8) 0.0031(8)
C17 0.0307(12) 0.0245(13) 0.0316(11) -0.0023(9) 0.0117(9) -0.0028(9)
O21 0.0362(9) 0.0215(8) 0.0262(8) -0.0032(6) 0.0151(7) -0.0069(6)
O22 0.0372(9) 0.0227(9) 0.0259(8) -0.0026(6) 0.0156(7) -0.0030(6)
C21 0.0250(10) 0.0163(11) 0.0230(10) 0.0036(8) 0.0080(8) 0.0028(8)
C22 0.0258(11) 0.0177(11) 0.0256(10) 0.0038(8) 0.0085(8) 0.0009(8)
C23 0.0300(11) 0.0190(12) 0.0251(11) -0.0003(8) 0.0066(9) 0.0052(8)
C24 0.0253(11) 0.0164(11) 0.0344(12) 0.0019(9) 0.0039(9) 0.0016(8)
C25 0.0263(11) 0.0169(12) 0.0418(13) 0.0070(9) 0.0121(10) 0.0009(8)
C26 0.0292(11) 0.0181(12) 0.0308(11) 0.0036(9) 0.0123(9) 0.0036(8)
C27 0.0247(10) 0.0200(11) 0.0192(10) 0.0042(8) 0.0088(8) 0.0026(8)

loop_
_atom_type_symbol
_atom_type_description
_atom_type_scat_dispersion_real
_atom_type_scat_dispersion_imag
_atom_type_scat_source
C C 0.0033 0.0016 'International Tables Vol C Tables 4.2.6.8 and 6.1.1.4'
H H 0.0000 0.0000 'International Tables Vol C Tables 4.2.6.8 and 6.1.1.4'
N N 0.0061 0.0033 'International Tables Vol C Tables 4.2.6.8 and 6.1.1.4'
O O 0.0106 0.0060 'International Tables Vol C Tables 4.2.6.8 and 6.1.1.4'

loop_
_geom_angle_atom_site_label_1
_geom_angle_atom_site_label_2
_geom_angle_atom_site_label_3
_geom_angle
C12 N11 C16 122.79(18)
N12 C12 N11 119.44(19)
N12 C12 C13 123.25(18)
N11 C12 C13 117.30(18)
C14 C13 C12 119.57(19)
C13 C14 C15 122.1(2)
C16 C15 C14 116.13(19)
C16 C15 C17 122.44(18)
C14 C15 C17 121.40(19)
N11 C16 C15 122.05(18)
C22 C21 C26 118.9(2)
C22 C21 C27 121.49(18)
C26 C21 C27 119.56(18)
C21 C22 C23 120.5(2)
C24 C23 C22 120.1(2)
C25 C24 C23 120.0(2)
C24 C25 C26 120.0(2)
C21 C26 C25 120.4(2)
O22 C27 O21 124.8(2)
O22 C27 C21 117.67(17)
O21 C27 C21 117.56(17)

loop_
_geom_bond_atom_site_label_1
_geom_bond_atom_site_label_2
_geom_bond_distance
N11 C12 1.344(3)
N11 C16 1.357(2)
N12 C12 1.329(3)
C12 C13 1.424(3)
C13 C14 1.361(3)
C14 C15 1.406(3)
C15 C16 1.371(3)
C15 C17 1.499(3)
O21 C27 1.271(2)
O22 C27 1.242(2)
C21 C22 1.387(3)
C21 C26 1.394(3)
C21 C27 1.520(3)
C22 C23 1.397(3)
C23 C24 1.381(3)
C24 C25 1.380(3)
C25 C26 1.398(3)

loop_
_geom_hbond_atom_site_label_D
_geom_hbond_atom_site_label_H
_geom_hbond_atom_site_label_A
_geom_hbond_distance_DH
_geom_hbond_distance_HA
_geom_hbond_distance_DA
_geom_hbond_angle_DHA
_geom_hbond_site_symmetry_A
N11 H11 O21 0.88 1.81 2.688(2) 172.4 1_544
N12 H12A O22 0.94 1.87 2.801(2) 168.2 1_544
N12 H12B O21 0.95 1.92 2.846(2) 165.4 4_575

loop_
_geom_torsion_atom_site_label_1
_geom_torsion_atom_site_label_2
_geom_torsion_atom_site_label_3
_geom_torsion_atom_site_label_4
_geom_torsion
C16 N11 C12 N12 -179.27(17)
C16 N11 C12 C13 0.0(3)
N12 C12 C13 C14 178.74(18)
N11 C12 C13 C14 -0.6(3)
C12 C13 C14 C15 1.1(3)
C13 C14 C15 C16 -1.0(3)
C13 C14 C15 C17 -179.06(19)
C12 N11 C16 C15 0.0(3)
C14 C15 C16 N11 0.5(3)
C17 C15 C16 N11 178.52(18)
C26 C21 C22 C23 0.6(3)
C27 C21 C22 C23 -178.53(17)
C21 C22 C23 C24 -0.1(3)
C22 C23 C24 C25 -0.5(3)
C23 C24 C25 C26 0.6(3)
C22 C21 C26 C25 -0.5(3)
C27 C21 C26 C25 178.63(18)
C24 C25 C26 C21 -0.1(3)
C22 C21 C27 O22 178.49(18)
C26 C21 C27 O22 -0.6(3)
C22 C21 C27 O21 -1.9(3)
C26 C21 C27 O21 179.03(17)
